data_7018011
loop_
_publ_author_name
'Li, Yun-Hua'
'Sun, Di'
'Hao, Hong-Jun'
'Zhao, Yang'
'Huang, Rong-Bin'
'Zheng, Lan-Sun'

_publ_section_title
;
 Three novel organosilver(I) coordination networks constructed from
 diallylmelamine and polycarboxylates incorporating silver-vinyl bonding.
;
_journal_issue 8
_journal_name_full 'Dalton transactions (Cambridge, England : 2003)'
_journal_page_first 2289
_journal_page_last 2295
_journal_paper_doi 10.1039/c1dt11866h
_journal_volume 41
_journal_year 2012
_chemical_formula_moiety 'C28 H30 Ag4 N12 O8, 2(H2 O) '
_chemical_formula_sum 'C28 H34 Ag4 N12 O10'
_chemical_formula_weight 1130.15
_chemical_name_systematic
;
?
;
_space_group_IT_number 2
_symmetry_cell_setting triclinic
_symmetry_space_group_name_Hall '-P 1'
_symmetry_space_group_name_H-M 'P -1'
_atom_sites_solution_hydrogens geom
_atom_sites_solution_primary direct
_atom_sites_solution_secondary difmap
_audit_creation_method SHELXL-97
_cell_angle_alpha 76.803(3)
_cell_angle_beta 89.310(4)
_cell_angle_gamma 67.722(3)
_cell_formula_units_Z 2
_cell_length_a 9.5359(18)
_cell_length_b 12.136(2)
_cell_length_c 16.687(3)
_cell_measurement_temperature 173(2)
_cell_volume 1733.8(5)
_computing_structure_refinement 'SHELXL-97 (Sheldrick, 1997)'
_computing_structure_solution 'SHELXS-97 (Sheldrick, 1990)'
_diffrn_ambient_temperature 173(2)
_diffrn_measured_fraction_theta_full 0.979
_diffrn_measured_fraction_theta_max 0.979
_diffrn_radiation_monochromator graphite
_diffrn_radiation_source 'fine-focus sealed tube'
_diffrn_radiation_type MoK\a
_diffrn_radiation_wavelength 0.71073
_diffrn_reflns_av_R_equivalents 0.0170
_diffrn_reflns_av_sigmaI/netI 0.0339
_diffrn_reflns_limit_h_max 7
_diffrn_reflns_limit_h_min -11
_diffrn_reflns_limit_k_max 13
_diffrn_reflns_limit_k_min -14
_diffrn_reflns_limit_l_max 19
_diffrn_reflns_limit_l_min -19
_diffrn_reflns_number 9166
_diffrn_reflns_theta_full 25.00
_diffrn_reflns_theta_max 25.00
_diffrn_reflns_theta_min 1.26
_exptl_absorpt_coefficient_mu 2.300
_exptl_absorpt_correction_T_max 0.8026
_exptl_absorpt_correction_T_min 0.7241
_exptl_absorpt_correction_type multi-scan
_exptl_absorpt_process_details sadabs
_exptl_crystal_density_diffrn 2.165
_exptl_crystal_density_method 'not measured'
_exptl_crystal_F_000 1108
_exptl_crystal_size_max 0.15
_exptl_crystal_size_mid 0.10
_exptl_crystal_size_min 0.10
_refine_diff_density_max 1.026
_refine_diff_density_min -0.576
_refine_diff_density_rms 0.119
_refine_ls_extinction_method none
_refine_ls_goodness_of_fit_ref 1.100
_refine_ls_hydrogen_treatment constr
_refine_ls_matrix_type full
_refine_ls_number_parameters 487
_refine_ls_number_reflns 5989
_refine_ls_number_restraints 0
_refine_ls_restrained_S_all 1.100
_refine_ls_R_factor_all 0.0384
_refine_ls_R_factor_gt 0.0343
_refine_ls_shift/su_max 0.001
_refine_ls_shift/su_mean 0.000
_refine_ls_structure_factor_coef Fsqd
_refine_ls_weighting_details 'calc w=1/[\s^2^(Fo^2^)+(0.0441P)^2^+0.9233P] where P=(Fo^2^+2Fc^2^)/3'
_refine_ls_weighting_scheme calc
_refine_ls_wR_factor_gt 0.0913
_refine_ls_wR_factor_ref 0.0942
_reflns_number_gt 5449
_reflns_number_total 5989
_reflns_threshold_expression >2sigma(I)
_cod_data_source_file c1dt11866h.txt
_cod_data_source_block p3
_cod_original_sg_symbol_H-M p-1
_cod_database_code 7018011

loop_
_symmetry_equiv_pos_as_xyz
'x, y, z'
'-x, -y, -z'

loop_
_atom_site_label
_atom_site_type_symbol
_atom_site_fract_x
_atom_site_fract_y
_atom_site_fract_z
_atom_site_U_iso_or_equiv
_atom_site_adp_type
_atom_site_occupancy
_atom_site_symmetry_multiplicity
_atom_site_calc_flag
_atom_site_refinement_flags
Ag1 Ag 0.18179(3) 0.40074(3) 0.560538(19) 0.02221(10) Uani 1 1 d .
Ag2 Ag 0.16196(4) 0.40832(3) 0.77475(2) 0.02859(11) Uani 1 1 d .
Ag3 Ag 0.34503(4) 0.10404(3) 0.717831(19) 0.02449(11) Uani 1 1 d .
Ag4 Ag 0.32460(4) 0.10735(3) 0.950074(19) 0.02371(11) Uani 1 1 d .
O1 O 0.4319(3) 0.3145(3) 0.61434(17) 0.0262(7) Uani 1 1 d .
O2 O 0.3607(3) 0.4307(3) 0.70410(19) 0.0274(7) Uani 1 1 d .
O3 O 0.4097(3) 0.1878(3) 0.81223(17) 0.0242(7) Uani 1 1 d .
O4 O 0.5503(4) 0.1584(4) 0.92301(19) 0.0413(9) Uani 1 1 d .
O5 O 1.1090(3) 0.2873(3) 0.70453(18) 0.0238(7) Uani 1 1 d .
O6 O 0.9719(4) 0.3280(3) 0.58924(18) 0.0335(8) Uani 1 1 d .
O7 O 1.1640(3) 0.0417(3) 0.80651(18) 0.0241(7) Uani 1 1 d .
O8 O 1.0843(3) 0.1536(3) 0.89860(17) 0.0273(7) Uani 1 1 d .
N1 N -0.0753(4) 0.5908(3) 0.7024(2) 0.0200(8) Uani 1 1 d .
N2 N -0.2034(4) 0.6269(3) 0.5719(2) 0.0189(8) Uani 1 1 d .
N3 N -0.3332(4) 0.6121(3) 0.6943(2) 0.0214(8) Uani 1 1 d .
N4 N 0.0463(4) 0.6052(3) 0.5832(2) 0.0206(8) Uani 1 1 d .
H4C H 0.1061 0.6228 0.6154 0.025 Uiso 1 1 calc R
H4D H 0.0225 0.6615 0.5346 0.025 Uiso 1 1 calc R
N5 N -0.4531(4) 0.6500(4) 0.5680(2) 0.0268(9) Uani 1 1 d .
H5B H -0.5363 0.6534 0.5925 0.032 Uiso 1 1 d R
H5C H -0.4536 0.6611 0.5140 0.032 Uiso 1 1 d R
N6 N -0.2086(4) 0.5850(3) 0.8172(2) 0.0248(8) Uani 1 1 d .
N7 N 0.5716(4) -0.0970(3) 0.7892(2) 0.0196(8) Uani 1 1 d .
N8 N 0.7001(4) -0.1358(3) 0.9197(2) 0.0194(8) Uani 1 1 d .
N9 N 0.8325(4) -0.1267(3) 0.7985(2) 0.0188(7) Uani 1 1 d .
N10 N 0.4482(4) -0.1062(3) 0.9076(2) 0.0257(9) Uani 1 1 d .
H10A H 0.4691 -0.1686 0.9528 0.031 Uiso 1 1 d R
H10B H 0.3823 -0.1126 0.8725 0.031 Uiso 1 1 d R
N11 N 0.9500(4) -0.1610(3) 0.9244(2) 0.0249(8) Uani 1 1 d .
H11A H 1.0340 -0.1657 0.9003 0.030 Uiso 1 1 d R
H11B H 0.9493 -0.1702 0.9783 0.030 Uiso 1 1 d R
N12 N 0.7031(4) -0.0986(3) 0.6746(2) 0.0198(8) Uani 1 1 d .
C1 C -0.0837(4) 0.6093(4) 0.6206(2) 0.0168(8) Uani 1 1 d .
C2 C -0.3273(5) 0.6284(4) 0.6124(3) 0.0215(9) Uani 1 1 d .
C3 C -0.2064(5) 0.5963(4) 0.7353(2) 0.0212(9) Uani 1 1 d .
C4 C -0.3435(5) 0.5808(4) 0.8580(3) 0.0298(11) Uani 1 1 d .
H4A H -0.4335 0.6333 0.8210 0.036 Uiso 1 1 calc R
H4B H -0.3499 0.6123 0.9069 0.036 Uiso 1 1 calc R
C5 C -0.3403(7) 0.4561(5) 0.8816(3) 0.0455(14) Uani 1 1 d .
H5A H -0.3396 0.4185 0.8388 0.055 Uiso 1 1 calc R
C6 C -0.3382(7) 0.3920(5) 0.9563(4) 0.0566(16) Uani 1 1 d .
H6A H -0.3387 0.4253 1.0013 0.068 Uiso 1 1 calc R
H6B H -0.3362 0.3129 0.9644 0.068 Uiso 1 1 calc R
C7 C -0.0798(5) 0.5766(4) 0.8664(3) 0.0263(10) Uani 1 1 d .
H7A H -0.1162 0.6058 0.9152 0.032 Uiso 1 1 calc R
H7B H -0.0363 0.6317 0.8348 0.032 Uiso 1 1 calc R
C8 C 0.0442(5) 0.4517(4) 0.8936(2) 0.0262(10) Uani 1 1 d .
H8A H 0.0192 0.3814 0.9027 0.031 Uiso 1 1 d R
C9 C 0.1889(6) 0.4368(5) 0.9051(3) 0.0342(12) Uani 1 1 d .
H9A H 0.2152 0.5065 0.8962 0.041 Uiso 1 1 d R
H9B H 0.2658 0.3567 0.9223 0.041 Uiso 1 1 d R
C10 C 0.5781(5) -0.1141(4) 0.8710(2) 0.0181(9) Uani 1 1 d .
C11 C 0.8241(5) -0.1400(4) 0.8795(2) 0.0198(9) Uani 1 1 d .
C12 C 0.7030(5) -0.1077(4) 0.7566(2) 0.0184(9) Uani 1 1 d .
C13 C 0.8344(5) -0.0922(4) 0.6309(3) 0.0257(10) Uani 1 1 d .
H13A H 0.8301 -0.1123 0.5782 0.031 Uiso 1 1 calc R
H13B H 0.9267 -0.1527 0.6629 0.031 Uiso 1 1 calc R
C14 C 0.8404(6) 0.0308(4) 0.6166(3) 0.0343(12) Uani 1 1 d .
H14A H 0.8438 0.0604 0.6629 0.041 Uiso 1 1 calc R
C15 C 0.8413(7) 0.1012(5) 0.5453(3) 0.0429(14) Uani 1 1 d .
H15A H 0.8380 0.0754 0.4972 0.051 Uiso 1 1 calc R
H15B H 0.8452 0.1775 0.5423 0.051 Uiso 1 1 calc R
C16 C 0.5692(5) -0.0874(4) 0.6280(2) 0.0215(9) Uani 1 1 d .
H16A H 0.5223 -0.1380 0.6619 0.026 Uiso 1 1 calc R
H16B H 0.6010 -0.1200 0.5799 0.026 Uiso 1 1 calc R
C17 C 0.4526(5) 0.0392(4) 0.5998(2) 0.0238(10) Uani 1 1 d .
H17A H 0.4846 0.1059 0.5855 0.029 Uiso 1 1 d R
C18 C 0.3031(5) 0.0625(5) 0.5939(3) 0.0308(11) Uani 1 1 d .
H18A H 0.2694 -0.0033 0.6079 0.037 Uiso 1 1 d R
H18B H 0.2312 0.1445 0.5757 0.037 Uiso 1 1 d R
C19 C 0.7283(4) 0.3095(4) 0.6758(2) 0.0166(8) Uani 1 1 d .
H19A H 0.7070 0.3584 0.6221 0.020 Uiso 1 1 calc R
C20 C 0.6125(4) 0.2871(3) 0.7178(2) 0.0147(8) Uani 1 1 d .
C21 C 0.6455(4) 0.2120(4) 0.7970(2) 0.0160(8) Uani 1 1 d .
C22 C 0.7938(4) 0.1621(4) 0.8332(2) 0.0168(8) Uani 1 1 d .
H22A H 0.8152 0.1130 0.8867 0.020 Uiso 1 1 calc R
C23 C 0.9097(4) 0.1842(4) 0.7911(2) 0.0158(8) Uani 1 1 d .
C24 C 0.8760(4) 0.2605(4) 0.7122(2) 0.0173(9) Uani 1 1 d .
C25 C 0.4539(5) 0.3488(4) 0.6754(2) 0.0197(9) Uani 1 1 d .
C26 C 0.5277(5) 0.1855(4) 0.8473(3) 0.0206(9) Uani 1 1 d .
C27 C 0.9929(5) 0.2937(4) 0.6645(3) 0.0193(9) Uani 1 1 d .
C28 C 1.0664(4) 0.1222(4) 0.8350(2) 0.0173(9) Uani 1 1 d .
O1W O 0.7322(3) 0.3189(3) 0.33825(18) 0.0314(7) Uani 1 1 d .
H1WA H 0.7677 0.2818 0.3005 0.047 Uiso 1 1 d R
H1WB H 0.6796 0.3954 0.3186 0.047 Uiso 1 1 d R
O2W O 0.8547(4) 0.1652(3) 0.2283(2) 0.0412(9) Uani 1 1 d .
H2WA H 0.9459 0.1576 0.2298 0.062 Uiso 1 1 d R
H2WB H 0.8433 0.1033 0.2001 0.062 Uiso 1 1 d R

loop_
_atom_site_aniso_label
_atom_site_aniso_U_11
_atom_site_aniso_U_22
_atom_site_aniso_U_33
_atom_site_aniso_U_23
_atom_site_aniso_U_13
_atom_site_aniso_U_12
Ag1 0.01444(18) 0.0343(2) 0.01807(18) -0.00515(14) 0.00134(13) -0.01028(15)
Ag2 0.0187(2) 0.0425(2) 0.0279(2) -0.01986(16) 0.00371(14) -0.00902(17)
Ag3 0.01724(19) 0.0333(2) 0.02128(18) -0.01207(15) 0.00084(13) -0.00483(15)
Ag4 0.01693(19) 0.0411(2) 0.01646(18) -0.00703(14) 0.00233(13) -0.01482(16)
O1 0.0158(16) 0.0427(19) 0.0201(16) -0.0103(14) -0.0021(12) -0.0098(14)
O2 0.0170(16) 0.0226(16) 0.0383(18) -0.0055(14) 0.0045(14) -0.0041(14)
O3 0.0136(15) 0.0352(17) 0.0288(16) -0.0108(14) 0.0036(12) -0.0133(14)
O4 0.0288(19) 0.081(3) 0.0169(16) -0.0011(17) 0.0039(14) -0.0299(19)
O5 0.0117(15) 0.0298(17) 0.0340(17) -0.0118(13) 0.0010(12) -0.0100(13)
O6 0.0235(18) 0.051(2) 0.0211(17) 0.0049(15) 0.0018(13) -0.0164(16)
O7 0.0156(16) 0.0251(16) 0.0287(16) -0.0065(13) -0.0007(12) -0.0046(13)
O8 0.0143(16) 0.049(2) 0.0198(16) -0.0124(14) 0.0002(12) -0.0108(15)
N1 0.0195(19) 0.0217(18) 0.0173(18) -0.0051(14) 0.0011(14) -0.0060(16)
N2 0.0174(19) 0.0226(18) 0.0193(18) -0.0066(15) 0.0027(14) -0.0096(16)
N3 0.0179(19) 0.0252(19) 0.0186(18) -0.0047(15) 0.0040(15) -0.0061(16)
N4 0.0146(19) 0.028(2) 0.0169(17) -0.0024(15) 0.0007(14) -0.0074(16)
N5 0.0109(18) 0.048(2) 0.0229(19) -0.0093(17) 0.0049(15) -0.0122(17)
N6 0.022(2) 0.032(2) 0.0183(18) -0.0056(16) 0.0049(15) -0.0081(17)
N7 0.0132(18) 0.0262(19) 0.0168(17) -0.0051(15) 0.0007(14) -0.0048(15)
N8 0.0179(19) 0.0227(19) 0.0158(17) -0.0040(14) -0.0016(14) -0.0063(16)
N9 0.0146(18) 0.0229(18) 0.0185(17) -0.0069(14) 0.0030(14) -0.0056(15)
N10 0.0163(19) 0.041(2) 0.0147(18) 0.0001(16) -0.0003(14) -0.0096(17)
N11 0.0126(18) 0.043(2) 0.0186(18) -0.0090(16) 0.0025(14) -0.0090(17)
N12 0.0208(19) 0.0228(19) 0.0147(17) -0.0059(15) 0.0018(14) -0.0065(16)
C1 0.013(2) 0.018(2) 0.018(2) -0.0039(16) 0.0005(16) -0.0058(17)
C2 0.022(2) 0.022(2) 0.020(2) -0.0061(17) 0.0034(18) -0.0076(19)
C3 0.024(2) 0.017(2) 0.021(2) -0.0059(17) 0.0020(18) -0.0048(19)
C4 0.030(3) 0.041(3) 0.020(2) -0.011(2) 0.0107(19) -0.013(2)
C5 0.055(4) 0.054(3) 0.046(3) -0.028(3) 0.029(3) -0.033(3)
C6 0.076(5) 0.045(3) 0.054(4) -0.008(3) 0.015(3) -0.032(3)
C7 0.033(3) 0.028(2) 0.014(2) -0.0078(18) 0.0020(19) -0.006(2)
C8 0.035(3) 0.026(2) 0.015(2) -0.0099(18) 0.0057(19) -0.006(2)
C9 0.034(3) 0.041(3) 0.023(2) -0.016(2) -0.001(2) -0.005(2)
C10 0.015(2) 0.019(2) 0.018(2) -0.0047(17) 0.0027(16) -0.0042(18)
C11 0.019(2) 0.020(2) 0.017(2) -0.0060(17) 0.0029(17) -0.0032(18)
C12 0.023(2) 0.0137(19) 0.016(2) -0.0033(16) -0.0004(17) -0.0051(18)
C13 0.030(3) 0.031(2) 0.018(2) -0.0101(19) 0.0067(19) -0.012(2)
C14 0.040(3) 0.038(3) 0.027(3) -0.015(2) 0.013(2) -0.014(2)
C15 0.068(4) 0.040(3) 0.033(3) -0.013(2) 0.018(3) -0.032(3)
C16 0.025(2) 0.024(2) 0.014(2) -0.0074(17) -0.0001(17) -0.0059(19)
C17 0.029(3) 0.027(2) 0.014(2) -0.0082(17) 0.0017(18) -0.007(2)
C18 0.028(3) 0.034(3) 0.022(2) -0.013(2) -0.005(2) 0.001(2)
C19 0.016(2) 0.020(2) 0.0128(19) -0.0042(16) -0.0020(16) -0.0058(18)
C20 0.012(2) 0.017(2) 0.017(2) -0.0077(16) 0.0006(16) -0.0066(17)
C21 0.013(2) 0.021(2) 0.018(2) -0.0110(17) 0.0021(16) -0.0077(17)
C22 0.014(2) 0.021(2) 0.0136(19) -0.0016(16) -0.0012(15) -0.0059(17)
C23 0.013(2) 0.022(2) 0.0139(19) -0.0065(16) 0.0006(15) -0.0063(17)
C24 0.013(2) 0.023(2) 0.016(2) -0.0069(17) -0.0003(16) -0.0060(18)
C25 0.013(2) 0.027(2) 0.018(2) 0.0007(18) 0.0017(17) -0.0107(19)
C26 0.018(2) 0.020(2) 0.022(2) -0.0028(17) 0.0017(18) -0.0055(18)
C27 0.012(2) 0.016(2) 0.025(2) -0.0026(17) 0.0015(17) -0.0027(17)
C28 0.013(2) 0.024(2) 0.015(2) 0.0003(17) 0.0024(16) -0.0103(18)
O1W 0.0253(18) 0.0304(17) 0.0349(18) -0.0100(14) 0.0057(14) -0.0059(14)
O2W 0.029(2) 0.047(2) 0.056(2) -0.0286(18) 0.0091(16) -0.0151(17)

loop_
_atom_type_symbol
_atom_type_description
_atom_type_scat_dispersion_real
_atom_type_scat_dispersion_imag
_atom_type_scat_source
C C 0.0033 0.0016 'International Tables Vol C Tables 4.2.6.8 and 6.1.1.4'
H H 0.0000 0.0000 'International Tables Vol C Tables 4.2.6.8 and 6.1.1.4'
Ag Ag -0.8971 1.1015 'International Tables Vol C Tables 4.2.6.8 and 6.1.1.4'
N N 0.0061 0.0033 'International Tables Vol C Tables 4.2.6.8 and 6.1.1.4'
O O 0.0106 0.0060 'International Tables Vol C Tables 4.2.6.8 and 6.1.1.4'

loop_
_geom_angle_atom_site_label_1
_geom_angle_atom_site_label_2
_geom_angle_atom_site_label_3
_geom_angle
_geom_angle_site_symmetry_1
_geom_angle_site_symmetry_3
N2 Ag1 O1 102.25(11) 2_566 .
N2 Ag1 N4 120.09(12) 2_566 .
O1 Ag1 N4 112.65(11) . .
N2 Ag1 O6 95.30(11) 2_566 1_455
O1 Ag1 O6 130.71(11) . 1_455
N4 Ag1 O6 96.60(11) . 1_455
O5 Ag2 O2 98.61(11) 1_455 .
O5 Ag2 C9 143.87(16) 1_455 .
O2 Ag2 C9 107.83(16) . .
O5 Ag2 C8 122.02(14) 1_455 .
O2 Ag2 C8 138.75(15) . .
C9 Ag2 C8 33.34(17) . .
O5 Ag2 N1 90.09(11) 1_455 .
O2 Ag2 N1 105.57(11) . .
C9 Ag2 N1 105.53(14) . .
C8 Ag2 N1 82.89(13) . .
O3 Ag3 C18 161.91(15) . .
O3 Ag3 C17 135.10(14) . .
C18 Ag3 C17 33.37(16) . .
O3 Ag3 O5 80.90(10) . 1_455
C18 Ag3 O5 96.43(13) . 1_455
C17 Ag3 O5 120.95(13) . 1_455
O3 Ag3 O7 93.02(10) . 1_455
C18 Ag3 O7 103.33(15) . 1_455
C17 Ag3 O7 129.51(14) . 1_455
O5 Ag3 O7 72.68(9) 1_455 1_455
O3 Ag3 N7 85.75(11) . .
C18 Ag3 N7 101.34(14) . .
C17 Ag3 N7 80.24(13) . .
O5 Ag3 N7 158.53(10) 1_455 .
O7 Ag3 N7 91.42(10) 1_455 .
O8 Ag4 N8 104.94(11) 1_455 2_657
O8 Ag4 O4 142.89(11) 1_455 .
N8 Ag4 O4 97.35(12) 2_657 .
O8 Ag4 O3 94.40(10) 1_455 .
N8 Ag4 O3 141.35(11) 2_657 .
O4 Ag4 O3 51.57(10) . .
C25 O1 Ag1 113.8(3) . .
C25 O2 Ag2 123.5(3) . .
C26 O3 Ag3 139.3(3) . .
C26 O3 Ag4 91.2(2) . .
Ag3 O3 Ag4 107.99(11) . .
C26 O4 Ag4 95.4(3) . .
C27 O5 Ag2 135.6(3) . 1_655
C27 O5 Ag3 118.5(3) . 1_655
Ag2 O5 Ag3 105.91(11) 1_655 1_655
C27 O6 Ag1 99.3(3) . 1_655
C28 O7 Ag3 117.2(3) . 1_655
C28 O8 Ag4 118.7(2) . 1_655
C1 N1 C3 113.6(4) . .
C1 N1 Ag2 113.5(2) . .
C3 N1 Ag2 115.3(3) . .
C1 N2 C2 114.1(3) . .
C1 N2 Ag1 122.2(3) . 2_566
C2 N2 Ag1 121.4(3) . 2_566
C3 N3 C2 114.9(4) . .
C1 N4 Ag1 109.4(3) . .
C1 N4 H4C 109.8 . .
Ag1 N4 H4C 109.8 . .
C1 N4 H4D 109.8 . .
Ag1 N4 H4D 109.8 . .
H4C N4 H4D 108.2 . .
C2 N5 H5B 120.0 . .
C2 N5 H5C 120.0 . .
H5B N5 H5C 120.0 . .
C3 N6 C7 121.3(4) . .
C3 N6 C4 119.8(4) . .
C7 N6 C4 118.9(4) . .
C10 N7 C12 114.4(3) . .
C10 N7 Ag3 111.3(2) . .
C12 N7 Ag3 113.5(3) . .
C10 N8 C11 114.3(3) . .
C10 N8 Ag4 120.6(3) . 2_657
C11 N8 Ag4 122.5(3) . 2_657
C11 N9 C12 114.5(3) . .
C10 N10 H10A 109.4 . .
C10 N10 H10B 109.5 . .
H10A N10 H10B 108.3 . .
C11 N11 H11A 120.0 . .
C11 N11 H11B 120.0 . .
H11A N11 H11B 120.0 . .
C12 N12 C16 120.2(4) . .
C12 N12 C13 120.4(4) . .
C16 N12 C13 119.2(3) . .
N2 C1 N1 126.7(4) . .
N2 C1 N4 116.8(3) . .
N1 C1 N4 116.4(4) . .
N5 C2 N3 117.4(4) . .
N5 C2 N2 117.9(4) . .
N3 C2 N2 124.7(4) . .
N3 C3 N6 117.2(4) . .
N3 C3 N1 125.9(4) . .
N6 C3 N1 116.9(4) . .
N6 C4 C5 111.9(4) . .
N6 C4 H4A 109.2 . .
C5 C4 H4A 109.2 . .
N6 C4 H4B 109.2 . .
C5 C4 H4B 109.2 . .
H4A C4 H4B 107.9 . .
C6 C5 C4 127.0(5) . .
C6 C5 H5A 116.5 . .
C4 C5 H5A 116.5 . .
C5 C6 H6A 120.0 . .
C5 C6 H6B 120.0 . .
H6A C6 H6B 120.0 . .
N6 C7 C8 116.1(4) . .
N6 C7 H7A 108.3 . .
C8 C7 H7A 108.3 . .
N6 C7 H7B 108.3 . .
C8 C7 H7B 108.3 . .
H7A C7 H7B 107.4 . .
C9 C8 C7 121.5(5) . .
C9 C8 Ag2 72.4(3) . .
C7 C8 Ag2 105.8(3) . .
C9 C8 H8A 119.2 . .
C7 C8 H8A 119.3 . .
Ag2 C8 H8A 91.5 . .
C8 C9 Ag2 74.2(3) . .
C8 C9 H9A 119.9 . .
Ag2 C9 H9A 104.8 . .
C8 C9 H9B 120.1 . .
Ag2 C9 H9B 91.0 . .
H9A C9 H9B 120.0 . .
N7 C10 N8 125.8(4) . .
N7 C10 N10 117.0(4) . .
N8 C10 N10 117.2(4) . .
N11 C11 N9 117.1(4) . .
N11 C11 N8 117.5(4) . .
N9 C11 N8 125.4(4) . .
N7 C12 N9 125.5(4) . .
N7 C12 N12 116.1(4) . .
N9 C12 N12 118.4(4) . .
N12 C13 C14 112.2(4) . .
N12 C13 H13A 109.2 . .
C14 C13 H13A 109.2 . .
N12 C13 H13B 109.2 . .
C14 C13 H13B 109.2 . .
H13A C13 H13B 107.9 . .
C15 C14 C13 126.0(5) . .
C15 C14 H14A 117.0 . .
C13 C14 H14A 117.0 . .
C14 C15 H15A 120.0 . .
C14 C15 H15B 120.0 . .
H15A C15 H15B 120.0 . .
N12 C16 C17 115.4(4) . .
N12 C16 H16A 108.4 . .
C17 C16 H16A 108.4 . .
N12 C16 H16B 108.4 . .
C17 C16 H16B 108.4 . .
H16A C16 H16B 107.5 . .
C18 C17 C16 122.1(5) . .
C18 C17 Ag3 71.1(2) . .
C16 C17 Ag3 107.9(3) . .
C18 C17 H17A 118.9 . .
C16 C17 H17A 119.0 . .
Ag3 C17 H17A 91.0 . .
C17 C18 Ag3 75.6(3) . .
C17 C18 H18A 119.9 . .
Ag3 C18 H18A 105.5 . .
C17 C18 H18B 120.1 . .
Ag3 C18 H18B 89.0 . .
H18A C18 H18B 120.0 . .
C20 C19 C24 121.2(4) . .
C20 C19 H19A 119.4 . .
C24 C19 H19A 119.4 . .
C19 C20 C21 119.2(4) . .
C19 C20 C25 117.8(3) . .
C21 C20 C25 122.9(3) . .
C20 C21 C22 119.6(4) . .
C20 C21 C26 122.8(4) . .
C22 C21 C26 117.6(4) . .
C23 C22 C21 121.3(4) . .
C23 C22 H22A 119.4 . .
C21 C22 H22A 119.4 . .
C22 C23 C24 119.0(4) . .
C22 C23 C28 116.8(3) . .
C24 C23 C28 124.2(3) . .
C23 C24 C19 119.7(4) . .
C23 C24 C27 122.3(4) . .
C19 C24 C27 118.0(3) . .
O1 C25 O2 126.9(4) . .
O1 C25 C20 116.2(4) . .
O2 C25 C20 116.9(4) . .
O4 C26 O3 121.7(4) . .
O4 C26 C21 118.4(4) . .
O3 C26 C21 119.9(4) . .
O6 C27 O5 123.1(4) . .
O6 C27 C24 119.0(4) . .
O5 C27 C24 117.9(4) . .
O8 C28 O7 126.2(4) . .
O8 C28 C23 115.9(3) . .
O7 C28 C23 117.8(4) . .
H1WA O1W H1WB 112.0 . .
H2WA O2W H2WB 109.3 . .

loop_
_geom_bond_atom_site_label_1
_geom_bond_atom_site_label_2
_geom_bond_distance
_geom_bond_site_symmetry_2
Ag1 N2 2.305(3) 2_566
Ag1 O1 2.306(3) .
Ag1 N4 2.441(3) .
Ag1 O6 2.478(3) 1_455
Ag2 O5 2.269(3) 1_455
Ag2 O2 2.290(3) .
Ag2 C9 2.312(4) .
Ag2 C8 2.333(4) .
Ag2 N1 2.555(3) .
Ag3 O3 2.264(3) .
Ag3 C18 2.311(4) .
Ag3 C17 2.366(4) .
Ag3 O5 2.460(3) 1_455
Ag3 O7 2.482(3) 1_455
Ag3 N7 2.603(3) .
Ag4 O8 2.270(3) 1_455
Ag4 N8 2.272(3) 2_657
Ag4 O4 2.466(3) .
Ag4 O3 2.536(3) .
O1 C25 1.233(5) .
O2 C25 1.243(5) .
O3 C26 1.263(5) .
O4 C26 1.230(5) .
O5 C27 1.267(5) .
O5 Ag2 2.269(3) 1_655
O5 Ag3 2.460(3) 1_655
O6 C27 1.223(5) .
O6 Ag1 2.478(3) 1_655
O7 C28 1.249(5) .
O7 Ag3 2.482(3) 1_655
O8 C28 1.241(5) .
O8 Ag4 2.270(3) 1_655
N1 C1 1.330(5) .
N1 C3 1.344(5) .
N2 C1 1.329(5) .
N2 C2 1.349(5) .
N2 Ag1 2.305(3) 2_566
N3 C3 1.324(5) .
N3 C2 1.340(5) .
N4 C1 1.371(5) .
N4 H4C 0.9000 .
N4 H4D 0.9000 .
N5 C2 1.323(6) .
N5 H5B 0.8799 .
N5 H5C 0.8801 .
N6 C3 1.342(5) .
N6 C7 1.444(6) .
N6 C4 1.460(5) .
N7 C10 1.332(5) .
N7 C12 1.333(5) .
N8 C10 1.333(5) .
N8 C11 1.343(5) .
N8 Ag4 2.272(3) 2_657
N9 C11 1.330(5) .
N9 C12 1.341(5) .
N10 C10 1.355(5) .
N10 H10A 0.9000 .
N10 H10B 0.9000 .
N11 C11 1.330(5) .
N11 H11A 0.8800 .
N11 H11B 0.8800 .
N12 C12 1.348(5) .
N12 C16 1.449(5) .
N12 C13 1.459(5) .
C4 C5 1.463(7) .
C4 H4A 0.9700 .
C4 H4B 0.9700 .
C5 C6 1.306(7) .
C5 H5A 0.9300 .
C6 H6A 0.9300 .
C6 H6B 0.9300 .
C7 C8 1.497(6) .
C7 H7A 0.9700 .
C7 H7B 0.9700 .
C8 C9 1.333(7) .
C8 H8A 0.9500 .
C9 H9A 0.9500 .
C9 H9B 0.9500 .
C13 C14 1.480(6) .
C13 H13A 0.9700 .
C13 H13B 0.9700 .
C14 C15 1.299(7) .
C14 H14A 0.9300 .
C15 H15A 0.9300 .
C15 H15B 0.9300 .
C16 C17 1.485(6) .
C16 H16A 0.9700 .
C16 H16B 0.9700 .
C17 C18 1.344(6) .
C17 H17A 0.9499 .
C18 H18A 0.9500 .
C18 H18B 0.9500 .
C19 C20 1.382(5) .
C19 C24 1.388(5) .
C19 H19A 0.9300 .
C20 C21 1.385(5) .
C20 C25 1.508(5) .
C21 C22 1.391(5) .
C21 C26 1.483(5) .
C22 C23 1.380(5) .
C22 H22A 0.9300 .
C23 C24 1.387(5) .
C23 C28 1.503(5) .
C24 C27 1.487(5) .
O1W H1WA 0.8500 .
O1W H1WB 0.8569 .
O2W H2WA 0.8400 .
O2W H2WB 1.0094 .

loop_
_geom_torsion_atom_site_label_1
_geom_torsion_atom_site_label_2
_geom_torsion_atom_site_label_3
_geom_torsion_atom_site_label_4
_geom_torsion
_geom_torsion_site_symmetry_1
N2 Ag1 O1 C25 160.1(3) 2_566
N4 Ag1 O1 C25 29.8(3) .
O6 Ag1 O1 C25 -91.8(3) 1_455
O5 Ag2 O2 C25 -34.4(3) 1_455
C9 Ag2 O2 C25 120.6(3) .
C8 Ag2 O2 C25 136.0(3) .
N1 Ag2 O2 C25 -126.9(3) .
C18 Ag3 O3 C26 -74.3(6) .
C17 Ag3 O3 C26 -31.9(5) .
O5 Ag3 O3 C26 -157.2(4) 1_455
O7 Ag3 O3 C26 130.9(4) 1_455
N7 Ag3 O3 C26 39.7(4) .
C18 Ag3 O3 Ag4 171.4(4) .
C17 Ag3 O3 Ag4 -146.16(16) .
O5 Ag3 O3 Ag4 88.58(12) 1_455
O7 Ag3 O3 Ag4 16.66(12) 1_455
N7 Ag3 O3 Ag4 -74.55(12) .
O8 Ag4 O3 C26 166.2(2) 1_455
N8 Ag4 O3 C26 45.5(3) 2_657
O4 Ag4 O3 C26 2.5(2) .
O8 Ag4 O3 Ag3 -50.27(13) 1_455
N8 Ag4 O3 Ag3 -170.94(14) 2_657
O4 Ag4 O3 Ag3 145.99(19) .
O8 Ag4 O4 C26 -30.1(4) 1_455
N8 Ag4 O4 C26 -157.1(3) 2_657
O3 Ag4 O4 C26 -2.5(2) .
O5 Ag2 N1 C1 -51.5(3) 1_455
O2 Ag2 N1 C1 47.5(3) .
C9 Ag2 N1 C1 161.5(3) .
C8 Ag2 N1 C1 -173.8(3) .
O5 Ag2 N1 C3 81.9(3) 1_455
O2 Ag2 N1 C3 -179.1(3) .
C9 Ag2 N1 C3 -65.1(3) .
C8 Ag2 N1 C3 -40.4(3) .
N2 Ag1 N4 C1 112.9(3) 2_566
O1 Ag1 N4 C1 -126.6(2) .
O6 Ag1 N4 C1 12.8(3) 1_455
O3 Ag3 N7 C10 40.6(3) .
C18 Ag3 N7 C10 -156.2(3) .
C17 Ag3 N7 C10 177.8(3) .
O5 Ag3 N7 C10 -10.9(5) 1_455
O7 Ag3 N7 C10 -52.3(3) 1_455
O3 Ag3 N7 C12 -90.1(3) .
C18 Ag3 N7 C12 73.1(3) .
C17 Ag3 N7 C12 47.1(3) .
O5 Ag3 N7 C12 -141.6(3) 1_455
O7 Ag3 N7 C12 177.0(3) 1_455
C2 N2 C1 N1 1.7(6) .
Ag1 N2 C1 N1 -161.0(3) 2_566
C2 N2 C1 N4 179.2(3) .
Ag1 N2 C1 N4 16.5(5) 2_566
C3 N1 C1 N2 -2.7(6) .
Ag2 N1 C1 N2 131.5(4) .
C3 N1 C1 N4 179.8(3) .
Ag2 N1 C1 N4 -45.9(4) .
Ag1 N4 C1 N2 -81.5(4) .
Ag1 N4 C1 N1 96.2(3) .
C3 N3 C2 N5 -177.1(4) .
C3 N3 C2 N2 1.5(6) .
C1 N2 C2 N5 177.5(4) .
Ag1 N2 C2 N5 -19.6(5) 2_566
C1 N2 C2 N3 -1.0(6) .
Ag1 N2 C2 N3 161.9(3) 2_566
C2 N3 C3 N6 177.2(4) .
C2 N3 C3 N1 -2.7(6) .
C7 N6 C3 N3 -175.4(4) .
C4 N6 C3 N3 4.7(6) .
C7 N6 C3 N1 4.5(6) .
C4 N6 C3 N1 -175.4(4) .
C1 N1 C3 N3 3.3(6) .
Ag2 N1 C3 N3 -130.1(4) .
C1 N1 C3 N6 -176.6(4) .
Ag2 N1 C3 N6 50.0(4) .
C3 N6 C4 C5 86.7(5) .
C7 N6 C4 C5 -93.2(5) .
N6 C4 C5 C6 117.8(6) .
C3 N6 C7 C8 -83.5(5) .
C4 N6 C7 C8 96.4(5) .
N6 C7 C8 C9 149.6(4) .
N6 C7 C8 Ag2 70.8(4) .
O5 Ag2 C8 C9 141.5(3) 1_455
O2 Ag2 C8 C9 -27.3(4) .
N1 Ag2 C8 C9 -132.9(3) .
O5 Ag2 C8 C7 -99.8(3) 1_455
O2 Ag2 C8 C7 91.4(3) .
C9 Ag2 C8 C7 118.7(5) .
N1 Ag2 C8 C7 -14.2(3) .
C7 C8 C9 Ag2 -98.1(4) .
O5 Ag2 C9 C8 -63.5(4) 1_455
O2 Ag2 C9 C8 161.5(3) .
N1 Ag2 C9 C8 49.0(3) .
C12 N7 C10 N8 2.4(6) .
Ag3 N7 C10 N8 -127.8(4) .
C12 N7 C10 N10 -179.0(4) .
Ag3 N7 C10 N10 50.7(4) .
C11 N8 C10 N7 -0.1(6) .
Ag4 N8 C10 N7 161.9(3) 2_657
C11 N8 C10 N10 -178.6(4) .
Ag4 N8 C10 N10 -16.7(5) 2_657
C12 N9 C11 N11 179.0(4) .
C12 N9 C11 N8 0.2(6) .
C10 N8 C11 N11 179.8(4) .
Ag4 N8 C11 N11 18.2(5) 2_657
C10 N8 C11 N9 -1.3(6) .
Ag4 N8 C11 N9 -162.9(3) 2_657
C10 N7 C12 N9 -3.8(6) .
Ag3 N7 C12 N9 125.4(4) .
C10 N7 C12 N12 176.0(3) .
Ag3 N7 C12 N12 -54.9(4) .
C11 N9 C12 N7 2.6(6) .
C11 N9 C12 N12 -177.1(3) .
C16 N12 C12 N7 -4.5(5) .
C13 N12 C12 N7 171.6(3) .
C16 N12 C12 N9 175.3(4) .
C13 N12 C12 N9 -8.6(6) .
C12 N12 C13 C14 -76.9(5) .
C16 N12 C13 C14 99.2(5) .
N12 C13 C14 C15 -121.8(5) .
C12 N12 C16 C17 84.8(5) .
C13 N12 C16 C17 -91.3(4) .
N12 C16 C17 C18 -146.5(4) .
N12 C16 C17 Ag3 -68.1(4) .
O3 Ag3 C17 C18 -157.6(3) .
O5 Ag3 C17 C18 -47.7(3) 1_455
O7 Ag3 C17 C18 44.9(3) 1_455
N7 Ag3 C17 C18 128.6(3) .
O3 Ag3 C17 C16 83.8(4) .
C18 Ag3 C17 C16 -118.6(5) .
O5 Ag3 C17 C16 -166.3(3) 1_455
O7 Ag3 C17 C16 -73.8(3) 1_455
N7 Ag3 C17 C16 10.0(3) .
C16 C17 C18 Ag3 99.7(4) .
O3 Ag3 C18 C17 60.0(6) .
O5 Ag3 C18 C17 140.3(3) 1_455
O7 Ag3 C18 C17 -146.0(3) 1_455
N7 Ag3 C18 C17 -51.8(3) .
C24 C19 C20 C21 -1.4(6) .
C24 C19 C20 C25 177.1(4) .
C19 C20 C21 C22 0.9(6) .
C25 C20 C21 C22 -177.5(4) .
C19 C20 C21 C26 178.4(4) .
C25 C20 C21 C26 -0.1(6) .
C20 C21 C22 C23 -1.2(6) .
C26 C21 C22 C23 -178.8(4) .
C21 C22 C23 C24 1.9(6) .
C21 C22 C23 C28 -178.0(4) .
C22 C23 C24 C19 -2.3(6) .
C28 C23 C24 C19 177.5(4) .
C22 C23 C24 C27 176.9(4) .
C28 C23 C24 C27 -3.3(6) .
C20 C19 C24 C23 2.2(6) .
C20 C19 C24 C27 -177.1(4) .
Ag1 O1 C25 O2 -7.3(6) .
Ag1 O1 C25 C20 174.8(3) .
Ag2 O2 C25 O1 73.4(5) .
Ag2 O2 C25 C20 -108.7(4) .
C19 C20 C25 O1 67.6(5) .
C21 C20 C25 O1 -113.9(4) .
C19 C20 C25 O2 -110.6(4) .
C21 C20 C25 O2 67.9(5) .
Ag4 O4 C26 O3 4.7(5) .
Ag4 O4 C26 C21 -173.2(3) .
Ag3 O3 C26 O4 -124.4(4) .
Ag4 O3 C26 O4 -4.6(4) .
Ag3 O3 C26 C21 53.5(6) .
Ag4 O3 C26 C21 173.4(3) .
C20 C21 C26 O4 -153.8(4) .
C22 C21 C26 O4 23.7(6) .
C20 C21 C26 O3 28.2(6) .
C22 C21 C26 O3 -154.3(4) .
Ag1 O6 C27 O5 -8.6(5) 1_655
Ag1 O6 C27 C24 169.8(3) 1_655
Ag2 O5 C27 O6 98.3(5) 1_655
Ag3 O5 C27 O6 -82.9(5) 1_655
Ag2 O5 C27 C24 -80.2(5) 1_655
Ag3 O5 C27 C24 98.7(4) 1_655
C23 C24 C27 O6 157.9(4) .
C19 C24 C27 O6 -22.9(6) .
C23 C24 C27 O5 -23.6(6) .
C19 C24 C27 O5 155.6(4) .
Ag4 O8 C28 O7 19.2(6) 1_655
Ag4 O8 C28 C23 -163.6(3) 1_655
Ag3 O7 C28 O8 -84.3(5) 1_655
Ag3 O7 C28 C23 98.6(4) 1_655
C22 C23 C28 O8 -64.2(5) .
C24 C23 C28 O8 116.0(4) .
C22 C23 C28 O7 113.2(4) .
C24 C23 C28 O7 -66.6(5) .
